data_4125589
loop_
_publ_author_name
'Gribble, Jr, Michael W'
'Pirnot, Michael T.'
'Bandar, Jeffrey S.'
'Liu, Richard Y.'
'Buchwald, Stephen L.'

_publ_section_title
;
 Asymmetric Copper Hydride-Catalyzed Markovnikov Hydrosilylation of
 Vinylarenes and Vinyl Heterocycles.
;
_journal_issue 6
_journal_name_full 'Journal of the American Chemical Society'
_journal_page_first 2192
_journal_page_last 2195
_journal_paper_doi 10.1021/jacs.6b13029
_journal_volume 139
_journal_year 2017
_chemical_absolute_configuration ad
_chemical_formula_sum 'C23 H26 N2 O Si'
_chemical_formula_weight 374.55
_space_group_crystal_system monoclinic
_space_group_IT_number 4
_space_group_name_Hall 'P 2yb'
_space_group_name_H-M_alt 'P 1 21 1'
_symmetry_space_group_name_Hall 'P 2yb'
_symmetry_space_group_name_H-M 'P 1 21 1'
_atom_sites_solution_hydrogens mixed
_atom_sites_solution_primary direct
_atom_sites_solution_secondary difmap
_audit_creation_method SHELXL-2014/7
_cell_angle_alpha 90
_cell_angle_beta 90.6050(10)
_cell_angle_gamma 90
_cell_formula_units_Z 4
_cell_length_a 9.5002(2)
_cell_length_b 12.7386(3)
_cell_length_c 16.6006(4)
_cell_measurement_reflns_used 9321
_cell_measurement_temperature 100(2)
_cell_measurement_theta_max 70.03
_cell_measurement_theta_min 2.66
_cell_volume 2008.88(8)
_computing_cell_refinement 'SAINT 7.46A (Bruker-AXS, 2015)'
_computing_data_collection 'APEX2 v2011.4.0 (Bruker-AXS, 2015)'
_computing_data_reduction 'SAINT 7.46A (Bruker-AXS, 2015)'
_computing_molecular_graphics 'Bruker SHELXTL'
_computing_publication_material 'Bruker SHELXTL'
_computing_structure_refinement 'SHELXL-2014/7 (Sheldrick, 2014)'
_computing_structure_solution 'SHELXS-2015 (Sheldrick, 2015)'
_diffrn_ambient_temperature 100(2)
_diffrn_detector_area_resol_mean 8.3
_diffrn_measured_fraction_theta_full 1.000
_diffrn_measured_fraction_theta_max 0.999
_diffrn_measurement_device_type 'Bruker Smart APEX2 CCD'
_diffrn_measurement_method '\f and \w scans'
_diffrn_radiation_type CuK\a
_diffrn_radiation_wavelength 1.54178
_diffrn_reflns_av_R_equivalents 0.0346
_diffrn_reflns_av_unetI/netI 0.0154
_diffrn_reflns_Laue_measured_fraction_full 1.000
_diffrn_reflns_Laue_measured_fraction_max 0.999
_diffrn_reflns_limit_h_max 11
_diffrn_reflns_limit_h_min -11
_diffrn_reflns_limit_k_max 15
_diffrn_reflns_limit_k_min -15
_diffrn_reflns_limit_l_max 20
_diffrn_reflns_limit_l_min -20
_diffrn_reflns_number 78682
_diffrn_reflns_point_group_measured_fraction_full 1.000
_diffrn_reflns_point_group_measured_fraction_max 0.997
_diffrn_reflns_theta_full 67.679
_diffrn_reflns_theta_max 70.073
_diffrn_reflns_theta_min 2.662
_diffrn_source 'I\mS micro-focus sealed tube, multilayer optics'
_exptl_absorpt_coefficient_mu 1.136
_exptl_absorpt_correction_T_max 0.7533
_exptl_absorpt_correction_T_min 0.6681
_exptl_absorpt_correction_type multi-scan
_exptl_absorpt_process_details 'SADABS (Sheldrick, 2009)'
_exptl_crystal_colour colourless
_exptl_crystal_density_diffrn 1.238
_exptl_crystal_density_method 'not measured'
_exptl_crystal_description block
_exptl_crystal_F_000 800
_exptl_crystal_size_max 0.309
_exptl_crystal_size_mid 0.290
_exptl_crystal_size_min 0.219
_refine_diff_density_max 0.343
_refine_diff_density_min -0.234
_refine_diff_density_rms 0.047
_refine_ls_abs_structure_details
; 
 Flack x determined using 3539 quotients [(I+)-(I-)]/[(I+)+(I-)] 
 (Parsons, Flack and Wagner, Acta Cryst. B69 (2013) 249-259).
 Classic Flack x: 0.061(21)
 Hooft y: 0.047(5)
 100% probability for correct assignement by Bijvoet-pair analysis
;
_refine_ls_abs_structure_Flack 0.041(5)
_refine_ls_extinction_method none
_refine_ls_goodness_of_fit_ref 1.034
_refine_ls_hydrogen_treatment mixed
_refine_ls_matrix_type full
_refine_ls_number_parameters 550
_refine_ls_number_reflns 7602
_refine_ls_number_restraints 291
_refine_ls_restrained_S_all 1.019
_refine_ls_R_factor_all 0.0308
_refine_ls_R_factor_gt 0.0307
_refine_ls_shift/su_max 0.001
_refine_ls_shift/su_mean 0.000
_refine_ls_structure_factor_coef Fsqd
_refine_ls_weighting_details 'w=1/[\s^2^(Fo^2^)+(0.0527P)^2^+0.4746P] where P=(Fo^2^+2Fc^2^)/3'
_refine_ls_weighting_scheme calc
_refine_ls_wR_factor_gt 0.0834
_refine_ls_wR_factor_ref 0.0835
_reflns_Friedel_coverage 0.904
_reflns_Friedel_fraction_full 0.999
_reflns_Friedel_fraction_max 0.996
_reflns_number_gt 7561
_reflns_number_total 7602
_reflns_threshold_expression 'I > 2\s(I)'
_cod_data_source_file ja6b13029_si_002.cif
_cod_data_source_block X16217
_cod_depositor_comments 'Adding full bibliography for 4125589.cif.'
_cod_database_code 4125589
_shelx_shelxl_version_number 2014/7
_shelx_space_group_comment
; 
The symmetry employed for this shelxl refinement is uniquely defined 
by the following loop, which should always be used as a source of 
symmetry information in preference to the above space-group names. 
They are only intended as comments. 
;
_shelx_estimated_absorpt_t_min 0.720
_shelx_estimated_absorpt_t_max 0.789

loop_
_space_group_symop_operation_xyz
'x, y, z'
'-x, y+1/2, -z'

loop_
_atom_site_label
_atom_site_type_symbol
_atom_site_fract_x
_atom_site_fract_y
_atom_site_fract_z
_atom_site_U_iso_or_equiv
_atom_site_adp_type
_atom_site_occupancy
_atom_site_site_symmetry_order
_atom_site_calc_flag
_atom_site_refinement_flags_posn
_atom_site_refinement_flags_adp
_atom_site_refinement_flags_occupancy
_atom_site_disorder_assembly
_atom_site_disorder_group
Si1_1 Si 0.47898(6) 0.88841(5) 0.53654(3) 0.02531(14) Uani 1 1 d D . . . .
H1SI_1 H 0.502(3) 0.949(2) 0.4679(14) 0.030 Uiso 1 1 d D U . . .
N1_1 N 0.2302(2) 0.55883(16) 0.62221(12) 0.0272(4) Uani 1 1 d . . . . .
C1_1 C 0.3042(3) 0.8199(2) 0.51809(15) 0.0317(5) Uani 1 1 d . . . . .
H1_1 H 0.2306 0.8758 0.5210 0.038 Uiso 1 1 calc R U . . .
C2_1 C 0.2976(3) 0.7779(3) 0.43290(16) 0.0437(6) Uani 1 1 d . . . . .
H2A_1 H 0.2077 0.7417 0.4241 0.066 Uiso 1 1 calc R U . . .
H2B_1 H 0.3752 0.7286 0.4246 0.066 Uiso 1 1 calc R U . . .
H2C_1 H 0.3054 0.8363 0.3948 0.066 Uiso 1 1 calc R U . . .
C3_1 C 0.2656(2) 0.73957(19) 0.58097(14) 0.0262(5) Uani 1 1 d . . . . .
C4_1 C 0.2187(2) 0.77100(19) 0.65704(15) 0.0279(5) Uani 1 1 d . . . . .
H4_1 H 0.2155 0.8437 0.6698 0.034 Uiso 1 1 calc R U . . .
C5_1 C 0.1773(2) 0.69916(19) 0.71338(14) 0.0266(5) Uani 1 1 d . . . . .
H5_1 H 0.1452 0.7213 0.7647 0.032 Uiso 1 1 calc R U . . .
C6_1 C 0.1832(2) 0.59126(19) 0.69362(14) 0.0243(5) Uani 1 1 d . . . . .
C7_1 C 0.2699(2) 0.6321(2) 0.56848(13) 0.0280(5) Uani 1 1 d . . . . .
H7_1 H 0.3036 0.6081 0.5180 0.034 Uiso 1 1 calc R U . . .
N2_1 N 0.1477(2) 0.51536(16) 0.74933(12) 0.0273(4) Uani 1 1 d D . . . .
O1_1 O 0.0494(2) 0.35418(15) 0.85289(13) 0.0476(5) Uani 1 1 d D . . . .
C8_1 C 0.1546(3) 0.4048(2) 0.72580(16) 0.0364(6) Uani 1 1 d D . . . .
H8A_1 H 0.2377 0.3929 0.6915 0.044 Uiso 1 1 calc R U . . .
H8B_1 H 0.0692 0.3855 0.6945 0.044 Uiso 1 1 calc R U . . .
C9_1 C 0.1653(3) 0.3378(2) 0.80068(18) 0.0477(8) Uani 1 1 d D . . . .
H9A_1 H 0.1687 0.2629 0.7849 0.057 Uiso 1 1 calc R U . . .
H9B_1 H 0.2539 0.3547 0.8298 0.057 Uiso 1 1 calc R U . . .
C10_1 C 0.0317(3) 0.5338(2) 0.80495(14) 0.0300(5) Uani 1 1 d D . . . .
H10A_1 H -0.0592 0.5214 0.7768 0.036 Uiso 1 1 calc R U . . .
H10B_1 H 0.0338 0.6076 0.8235 0.036 Uiso 1 1 calc R U . . .
C11_1 C 0.0442(3) 0.4615(2) 0.87637(16) 0.0409(6) Uani 1 1 d D . . . .
H11A_1 H 0.1305 0.4791 0.9074 0.049 Uiso 1 1 calc R U . . .
H11B_1 H -0.0375 0.4724 0.9120 0.049 Uiso 1 1 calc R U . . .
C21_1 C 0.6319(2) 0.79705(19) 0.55086(14) 0.0270(5) Uani 1 1 d . . . . .
C22_1 C 0.7534(3) 0.8129(2) 0.50489(15) 0.0323(5) Uani 1 1 d . . . . .
H22_1 H 0.7559 0.8688 0.4671 0.039 Uiso 1 1 calc R U . . .
C23_1 C 0.8698(3) 0.7479(3) 0.51389(16) 0.0402(6) Uani 1 1 d . . . . .
H23_1 H 0.9510 0.7598 0.4823 0.048 Uiso 1 1 calc R U . . .
C24_1 C 0.8683(3) 0.6664(2) 0.56835(17) 0.0410(7) Uani 1 1 d . . . . .
H24_1 H 0.9481 0.6219 0.5742 0.049 Uiso 1 1 calc R U . . .
C25_1 C 0.7494(3) 0.6494(2) 0.61479(15) 0.0375(6) Uani 1 1 d . . . . .
H25_1 H 0.7482 0.5934 0.6526 0.045 Uiso 1 1 calc R U . . .
C26_1 C 0.6323(3) 0.7139(2) 0.60600(14) 0.0310(5) Uani 1 1 d . . . . .
H26_1 H 0.5514 0.7014 0.6378 0.037 Uiso 1 1 calc R U . . .
C31_1 C 0.4615(2) 0.98189(18) 0.62268(14) 0.0254(5) Uani 1 1 d . . . . .
C32_1 C 0.5254(2) 0.9669(2) 0.69760(14) 0.0299(5) Uani 1 1 d . . . . .
H32_1 H 0.5832 0.9071 0.7062 0.036 Uiso 1 1 calc R U . . .
C33_1 C 0.5062(3) 1.0378(2) 0.75998(15) 0.0340(5) Uani 1 1 d . . . . .
H33_1 H 0.5509 1.0260 0.8107 0.041 Uiso 1 1 calc R U . . .
C34_1 C 0.4228(3) 1.1250(2) 0.74879(15) 0.0358(5) Uani 1 1 d . . . . .
H34_1 H 0.4099 1.1737 0.7915 0.043 Uiso 1 1 calc R U . . .
C35_1 C 0.3578(3) 1.1414(2) 0.67455(17) 0.0433(7) Uani 1 1 d . . . . .
H35_1 H 0.2993 1.2011 0.6665 0.052 Uiso 1 1 calc R U . . .
C36_1 C 0.3779(3) 1.0712(2) 0.61238(16) 0.0361(6) Uani 1 1 d . . . . .
H36_1 H 0.3340 1.0838 0.5616 0.043 Uiso 1 1 calc R U . . .
Si1_2 Si 0.49674(6) 0.12862(4) 0.02906(3) 0.02075(13) Uani 1 1 d D . . . .
H1SI_2 H 0.544(3) 0.076(2) -0.0402(14) 0.025 Uiso 1 1 d D U . . .
N1_2 N 0.22398(19) 0.45192(15) 0.10640(11) 0.0233(4) Uani 1 1 d . . . . .
C1_2 C 0.3340(2) 0.20500(18) -0.00205(13) 0.0230(4) Uani 1 1 d . . . . .
H1_2 H 0.3633 0.2523 -0.0469 0.028 Uiso 1 1 calc R U . . .
C2_2 C 0.2189(2) 0.13274(19) -0.03717(14) 0.0287(5) Uani 1 1 d . . . . .
H2A_2 H 0.2591 0.0888 -0.0796 0.043 Uiso 1 1 calc R U . . .
H2B_2 H 0.1426 0.1755 -0.0599 0.043 Uiso 1 1 calc R U . . .
H2C_2 H 0.1818 0.0879 0.0056 0.043 Uiso 1 1 calc R U . . .
C3_2 C 0.2782(2) 0.27536(18) 0.06329(13) 0.0214(4) Uani 1 1 d . . . . .
C4_2 C 0.2286(2) 0.23863(18) 0.13743(14) 0.0235(4) Uani 1 1 d . . . . .
H4_2 H 0.2289 0.1654 0.1483 0.028 Uiso 1 1 calc R U . . .
C5_2 C 0.1796(2) 0.30720(18) 0.19457(14) 0.0235(4) Uani 1 1 d . . . . .
H5_2 H 0.1471 0.2820 0.2449 0.028 Uiso 1 1 calc R U . . .
C6_2 C 0.1782(2) 0.41543(17) 0.17736(14) 0.0222(4) Uani 1 1 d D . . . .
C7_2 C 0.2725(2) 0.38300(18) 0.05271(13) 0.0226(4) Uani 1 1 d . . . . .
H7_2 H 0.3059 0.4102 0.0032 0.027 Uiso 1 1 calc R U . . .
N2_2 N 0.1369(11) 0.4919(4) 0.2300(4) 0.0239(13) Uani 0.803(7) 1 d D U P A 1
O1_2 O 0.0292(6) 0.6500(3) 0.3323(3) 0.0315(9) Uani 0.803(7) 1 d D U P A 1
C8_2 C 0.1175(5) 0.5993(4) 0.2014(3) 0.0277(11) Uani 0.803(7) 1 d D U P A 1
H8A_2 H 0.0234 0.6068 0.1759 0.033 Uiso 0.803(7) 1 calc R U P A 1
H8B_2 H 0.1895 0.6161 0.1607 0.033 Uiso 0.803(7) 1 calc R U P A 1
C9_2 C 0.1310(3) 0.6735(2) 0.27168(19) 0.0311(8) Uani 0.803(7) 1 d D U P A 1
H9A_2 H 0.2269 0.6682 0.2952 0.037 Uiso 0.803(7) 1 calc R U P A 1
H9B_2 H 0.1171 0.7465 0.2526 0.037 Uiso 0.803(7) 1 calc R U P A 1
C10_2 C 0.0410(4) 0.4649(3) 0.2953(2) 0.0302(8) Uani 0.803(7) 1 d D U P A 1
H10A_2 H 0.0648 0.3946 0.3169 0.036 Uiso 0.803(7) 1 calc R U P A 1
H10B_2 H -0.0570 0.4629 0.2745 0.036 Uiso 0.803(7) 1 calc R U P A 1
C11_2 C 0.0536(5) 0.5462(3) 0.3619(2) 0.0358(10) Uani 0.803(7) 1 d D U P A 1
H11A_2 H -0.0155 0.5302 0.4044 0.043 Uiso 0.803(7) 1 calc R U P A 1
H11B_2 H 0.1489 0.5425 0.3863 0.043 Uiso 0.803(7) 1 calc R U P A 1
N2A_2 N 0.117(4) 0.4825(15) 0.2382(13) 0.017(4) Uani 0.197(7) 1 d D U P A 2
O1A_2 O 0.023(3) 0.6339(16) 0.3523(12) 0.043(5) Uani 0.197(7) 1 d D U P A 2
C8A_2 C 0.139(2) 0.5978(15) 0.2272(12) 0.031(5) Uani 0.197(7) 1 d D U P A 2
H8C_2 H 0.2311 0.6184 0.2512 0.037 Uiso 0.197(7) 1 calc R U P A 2
H8D_2 H 0.1406 0.6150 0.1690 0.037 Uiso 0.197(7) 1 calc R U P A 2
C9A_2 C 0.0241(16) 0.6560(10) 0.2669(9) 0.041(4) Uani 0.197(7) 1 d D U P A 2
H9AA_2 H 0.0369 0.7323 0.2583 0.049 Uiso 0.197(7) 1 calc R U P A 2
H9AB_2 H -0.0674 0.6353 0.2425 0.049 Uiso 0.197(7) 1 calc R U P A 2
C10A_2 C 0.1059(17) 0.4606(10) 0.3266(8) 0.031(3) Uani 0.197(7) 1 d D U P A 2
H10C_2 H 0.1976 0.4752 0.3532 0.038 Uiso 0.197(7) 1 calc R U P A 2
H10D_2 H 0.0834 0.3855 0.3349 0.038 Uiso 0.197(7) 1 calc R U P A 2
C11A_2 C -0.006(2) 0.5274(13) 0.3642(12) 0.044(4) Uani 0.197(7) 1 d D U P A 2
H11C_2 H -0.0991 0.5102 0.3398 0.053 Uiso 0.197(7) 1 calc R U P A 2
H11D_2 H -0.0110 0.5125 0.4227 0.053 Uiso 0.197(7) 1 calc R U P A 2
C21_2 C 0.4620(2) 0.03057(17) 0.11035(13) 0.0213(4) Uani 1 1 d . . . . .
C22_2 C 0.5033(2) 0.04735(19) 0.19063(14) 0.0265(5) Uani 1 1 d . . . . .
H22_2 H 0.5501 0.1107 0.2048 0.032 Uiso 1 1 calc R U . . .
C23_2 C 0.4769(3) -0.0268(2) 0.24960(14) 0.0340(5) Uani 1 1 d . . . . .
H23_2 H 0.5050 -0.0139 0.3038 0.041 Uiso 1 1 calc R U . . .
C24_2 C 0.4099(3) -0.1194(2) 0.22947(15) 0.0373(6) Uani 1 1 d . . . . .
H24_2 H 0.3928 -0.1706 0.2698 0.045 Uiso 1 1 calc R U . . .
C25_2 C 0.3676(3) -0.1377(2) 0.15059(17) 0.0394(6) Uani 1 1 d . . . . .
H25_2 H 0.3204 -0.2012 0.1370 0.047 Uiso 1 1 calc R U . . .
C26_2 C 0.3939(3) -0.06393(19) 0.09189(14) 0.0300(5) Uani 1 1 d . . . . .
H26_2 H 0.3652 -0.0775 0.0379 0.036 Uiso 1 1 calc R U . . .
C31_2 C 0.6421(2) 0.22088(18) 0.05843(13) 0.0235(4) Uani 1 1 d . . . . .
C32_2 C 0.6245(2) 0.30135(18) 0.11483(13) 0.0251(5) Uani 1 1 d . . . . .
H32_2 H 0.5382 0.3068 0.1429 0.030 Uiso 1 1 calc R U . . .
C33_2 C 0.7314(2) 0.3736(2) 0.13050(15) 0.0306(5) Uani 1 1 d . . . . .
H33_2 H 0.7182 0.4276 0.1692 0.037 Uiso 1 1 calc R U . . .
C34_2 C 0.8569(3) 0.3661(2) 0.08928(17) 0.0372(6) Uani 1 1 d . . . . .
H34_2 H 0.9291 0.4164 0.0987 0.045 Uiso 1 1 calc R U . . .
C35_2 C 0.8779(2) 0.2866(2) 0.03486(18) 0.0391(7) Uani 1 1 d . . . . .
H35_2 H 0.9650 0.2813 0.0076 0.047 Uiso 1 1 calc R U . . .
C36_2 C 0.7716(2) 0.2139(2) 0.01952(15) 0.0314(5) Uani 1 1 d . . . . .
H36_2 H 0.7873 0.1588 -0.0179 0.038 Uiso 1 1 calc R U . . .

loop_
_atom_site_aniso_label
_atom_site_aniso_U_11
_atom_site_aniso_U_22
_atom_site_aniso_U_33
_atom_site_aniso_U_23
_atom_site_aniso_U_13
_atom_site_aniso_U_12
Si1_1 0.0263(3) 0.0266(3) 0.0229(3) 0.0035(2) -0.0008(2) -0.0009(2)
N1_1 0.0305(10) 0.0263(10) 0.0250(9) 0.0009(8) 0.0028(8) 0.0069(8)
C1_1 0.0286(12) 0.0339(13) 0.0324(12) 0.0061(10) -0.0070(10) -0.0034(10)
C2_1 0.0493(15) 0.0539(17) 0.0278(12) 0.0034(12) -0.0038(11) -0.0127(13)
C3_1 0.0202(10) 0.0279(12) 0.0305(11) 0.0046(10) -0.0045(9) 0.0003(9)
C4_1 0.0230(11) 0.0228(11) 0.0379(12) -0.0030(10) -0.0018(9) 0.0026(9)
C5_1 0.0220(10) 0.0279(12) 0.0300(11) -0.0033(10) 0.0024(9) 0.0027(9)
C6_1 0.0202(10) 0.0267(11) 0.0258(11) -0.0006(9) -0.0010(8) 0.0065(8)
C7_1 0.0289(11) 0.0313(12) 0.0238(10) 0.0011(10) 0.0013(8) 0.0041(10)
N2_1 0.0293(10) 0.0259(10) 0.0267(9) 0.0000(8) 0.0059(8) 0.0092(8)
O1_1 0.0630(13) 0.0345(10) 0.0458(11) 0.0147(9) 0.0286(10) 0.0201(9)
C8_1 0.0482(15) 0.0249(12) 0.0363(13) 0.0035(10) 0.0167(11) 0.0121(11)
C9_1 0.0608(19) 0.0366(15) 0.0462(16) 0.0143(13) 0.0255(14) 0.0239(14)
C10_1 0.0302(12) 0.0292(12) 0.0308(11) 0.0003(10) 0.0066(9) 0.0101(10)
C11_1 0.0510(16) 0.0401(15) 0.0318(13) 0.0042(12) 0.0139(11) 0.0173(13)
C21_1 0.0260(11) 0.0308(13) 0.0242(10) -0.0054(9) -0.0015(8) 0.0013(9)
C22_1 0.0327(13) 0.0373(13) 0.0269(11) -0.0110(10) 0.0026(9) -0.0025(11)
C23_1 0.0300(12) 0.0554(17) 0.0353(13) -0.0141(13) 0.0048(10) 0.0010(12)
C24_1 0.0296(13) 0.0534(17) 0.0398(14) -0.0173(12) -0.0061(11) 0.0144(12)
C25_1 0.0398(13) 0.0423(15) 0.0302(12) -0.0022(11) -0.0079(10) 0.0104(12)
C26_1 0.0286(12) 0.0377(14) 0.0266(11) -0.0008(10) -0.0008(9) 0.0062(10)
C31_1 0.0231(10) 0.0253(12) 0.0279(11) 0.0041(9) 0.0042(8) -0.0006(9)
C32_1 0.0267(12) 0.0330(13) 0.0300(12) 0.0003(10) -0.0008(9) 0.0096(10)
C33_1 0.0293(12) 0.0404(14) 0.0324(12) -0.0017(11) -0.0010(10) 0.0107(11)
C34_1 0.0387(13) 0.0353(13) 0.0336(12) -0.0037(11) 0.0069(10) 0.0088(11)
C35_1 0.0556(16) 0.0345(14) 0.0398(14) 0.0035(12) 0.0038(12) 0.0223(13)
C36_1 0.0443(15) 0.0341(14) 0.0298(12) 0.0063(10) -0.0014(10) 0.0122(11)
Si1_2 0.0213(3) 0.0203(3) 0.0207(3) -0.0010(2) 0.0022(2) 0.0038(2)
N1_2 0.0203(9) 0.0197(9) 0.0298(9) -0.0005(8) -0.0011(7) -0.0027(7)
C1_2 0.0222(10) 0.0209(10) 0.0258(10) -0.0001(9) -0.0004(8) 0.0004(8)
C2_2 0.0270(11) 0.0257(11) 0.0334(11) -0.0072(10) -0.0050(8) 0.0000(9)
C3_2 0.0148(9) 0.0224(10) 0.0270(10) -0.0008(9) -0.0018(8) -0.0007(8)
C4_2 0.0179(10) 0.0185(10) 0.0343(11) 0.0016(9) 0.0028(8) -0.0020(8)
C5_2 0.0188(10) 0.0220(11) 0.0298(11) 0.0018(9) 0.0050(8) -0.0025(8)
C6_2 0.0155(9) 0.0203(10) 0.0308(11) -0.0045(9) -0.0010(8) -0.0034(8)
C7_2 0.0197(9) 0.0214(10) 0.0266(10) 0.0007(9) -0.0025(8) -0.0020(9)
N2_2 0.023(3) 0.020(2) 0.0290(19) -0.0013(13) 0.0063(14) -0.0062(15)
O1_2 0.0309(15) 0.0262(16) 0.038(2) -0.0079(14) 0.0117(16) -0.0020(12)
C8_2 0.032(2) 0.0197(16) 0.031(2) -0.0020(15) 0.0054(18) -0.0011(13)
C9_2 0.0313(18) 0.0241(15) 0.0382(17) -0.0085(13) 0.0108(12) -0.0020(12)
C10_2 0.0333(19) 0.0271(15) 0.0304(17) -0.0071(14) 0.0119(16) -0.0092(14)
C11_2 0.047(2) 0.030(2) 0.0314(17) -0.0098(14) 0.0163(17) -0.0082(18)
N2A_2 0.016(10) 0.009(6) 0.025(7) -0.003(4) -0.002(5) 0.003(5)
O1A_2 0.059(9) 0.034(8) 0.037(8) -0.008(5) 0.017(6) -0.005(6)
C8A_2 0.036(8) 0.025(7) 0.031(9) 0.004(6) 0.007(7) 0.004(5)
C9A_2 0.047(8) 0.025(6) 0.051(8) -0.007(5) 0.005(5) 0.008(5)
C10A_2 0.037(7) 0.034(6) 0.023(6) -0.002(4) 0.002(5) -0.006(5)
C11A_2 0.054(9) 0.028(7) 0.051(8) -0.004(5) 0.016(8) -0.005(6)
C21_2 0.0185(10) 0.0214(11) 0.0242(10) -0.0020(8) 0.0021(8) 0.0023(8)
C22_2 0.0268(11) 0.0241(11) 0.0287(11) -0.0020(9) -0.0015(9) -0.0055(9)
C23_2 0.0395(13) 0.0404(14) 0.0223(11) 0.0010(10) 0.0009(9) -0.0061(11)
C24_2 0.0473(14) 0.0335(13) 0.0312(12) 0.0064(11) 0.0080(10) -0.0121(12)
C25_2 0.0517(16) 0.0278(13) 0.0388(13) -0.0030(10) 0.0032(12) -0.0161(11)
C26_2 0.0380(13) 0.0259(12) 0.0261(11) -0.0049(9) 0.0006(9) -0.0049(10)
C31_2 0.0202(10) 0.0242(11) 0.0262(10) 0.0101(9) 0.0003(8) 0.0020(8)
C32_2 0.0209(10) 0.0271(12) 0.0274(11) 0.0078(9) -0.0002(8) -0.0029(9)
C33_2 0.0281(11) 0.0292(13) 0.0344(11) 0.0104(10) -0.0084(9) -0.0053(10)
C34_2 0.0216(11) 0.0379(14) 0.0520(15) 0.0233(12) -0.0094(10) -0.0067(10)
C35_2 0.0163(11) 0.0450(16) 0.0560(16) 0.0283(13) 0.0057(10) 0.0049(10)
C36_2 0.0238(11) 0.0345(13) 0.0360(12) 0.0140(11) 0.0042(9) 0.0095(10)

loop_
_atom_type_symbol
_atom_type_description
_atom_type_scat_dispersion_real
_atom_type_scat_dispersion_imag
_atom_type_scat_source
C C 0.0181 0.0091 'International Tables Vol C Tables 4.2.6.8 and 6.1.1.4'
H H 0.0000 0.0000 'International Tables Vol C Tables 4.2.6.8 and 6.1.1.4'
N N 0.0311 0.0180 'International Tables Vol C Tables 4.2.6.8 and 6.1.1.4'
O O 0.0492 0.0322 'International Tables Vol C Tables 4.2.6.8 and 6.1.1.4'
Si Si 0.2541 0.3302 'International Tables Vol C Tables 4.2.6.8 and 6.1.1.4'

loop_
_geom_angle_atom_site_label_1
_geom_angle_atom_site_label_2
_geom_angle_atom_site_label_3
_geom_angle
C31_1 Si1_1 C21_1 111.92(10)
C31_1 Si1_1 C1_1 109.40(11)
C21_1 Si1_1 C1_1 114.22(12)
C31_1 Si1_1 H1SI_1 106.9(12)
C21_1 Si1_1 H1SI_1 108.5(11)
C1_1 Si1_1 H1SI_1 105.4(11)
C6_1 N1_1 C7_1 118.1(2)
C3_1 C1_1 C2_1 113.5(2)
C3_1 C1_1 Si1_1 114.76(16)
C2_1 C1_1 Si1_1 109.95(18)
C3_1 C1_1 H1_1 105.9
C2_1 C1_1 H1_1 105.9
Si1_1 C1_1 H1_1 105.9
C1_1 C2_1 H2A_1 109.5
C1_1 C2_1 H2B_1 109.5
H2A_1 C2_1 H2B_1 109.5
C1_1 C2_1 H2C_1 109.5
H2A_1 C2_1 H2C_1 109.5
H2B_1 C2_1 H2C_1 109.5
C7_1 C3_1 C4_1 115.3(2)
C7_1 C3_1 C1_1 123.9(2)
C4_1 C3_1 C1_1 120.8(2)
C5_1 C4_1 C3_1 121.4(2)
C5_1 C4_1 H4_1 119.3
C3_1 C4_1 H4_1 119.3
C4_1 C5_1 C6_1 118.6(2)
C4_1 C5_1 H5_1 120.7
C6_1 C5_1 H5_1 120.7
N1_1 C6_1 N2_1 117.6(2)
N1_1 C6_1 C5_1 121.4(2)
N2_1 C6_1 C5_1 120.9(2)
N1_1 C7_1 C3_1 125.2(2)
N1_1 C7_1 H7_1 117.4
C3_1 C7_1 H7_1 117.4
C6_1 N2_1 C8_1 118.85(19)
C6_1 N2_1 C10_1 120.06(19)
C8_1 N2_1 C10_1 111.0(2)
C11_1 O1_1 C9_1 109.7(2)
N2_1 C8_1 C9_1 109.1(2)
N2_1 C8_1 H8A_1 109.9
C9_1 C8_1 H8A_1 109.9
N2_1 C8_1 H8B_1 109.9
C9_1 C8_1 H8B_1 109.9
H8A_1 C8_1 H8B_1 108.3
O1_1 C9_1 C8_1 111.9(2)
O1_1 C9_1 H9A_1 109.2
C8_1 C9_1 H9A_1 109.2
O1_1 C9_1 H9B_1 109.2
C8_1 C9_1 H9B_1 109.2
H9A_1 C9_1 H9B_1 107.9
N2_1 C10_1 C11_1 110.2(2)
N2_1 C10_1 H10A_1 109.6
C11_1 C10_1 H10A_1 109.6
N2_1 C10_1 H10B_1 109.6
C11_1 C10_1 H10B_1 109.6
H10A_1 C10_1 H10B_1 108.1
O1_1 C11_1 C10_1 112.0(2)
O1_1 C11_1 H11A_1 109.2
C10_1 C11_1 H11A_1 109.2
O1_1 C11_1 H11B_1 109.2
C10_1 C11_1 H11B_1 109.2
H11A_1 C11_1 H11B_1 107.9
C26_1 C21_1 C22_1 117.9(2)
C26_1 C21_1 Si1_1 123.31(18)
C22_1 C21_1 Si1_1 118.81(19)
C23_1 C22_1 C21_1 120.9(3)
C23_1 C22_1 H22_1 119.5
C21_1 C22_1 H22_1 119.5
C24_1 C23_1 C22_1 120.5(2)
C24_1 C23_1 H23_1 119.8
C22_1 C23_1 H23_1 119.8
C23_1 C24_1 C25_1 119.6(2)
C23_1 C24_1 H24_1 120.2
C25_1 C24_1 H24_1 120.2
C26_1 C25_1 C24_1 120.2(3)
C26_1 C25_1 H25_1 119.9
C24_1 C25_1 H25_1 119.9
C25_1 C26_1 C21_1 120.8(2)
C25_1 C26_1 H26_1 119.6
C21_1 C26_1 H26_1 119.6
C32_1 C31_1 C36_1 117.6(2)
C32_1 C31_1 Si1_1 123.73(18)
C36_1 C31_1 Si1_1 118.67(18)
C33_1 C32_1 C31_1 121.3(2)
C33_1 C32_1 H32_1 119.4
C31_1 C32_1 H32_1 119.4
C34_1 C33_1 C32_1 120.3(2)
C34_1 C33_1 H33_1 119.8
C32_1 C33_1 H33_1 119.8
C33_1 C34_1 C35_1 119.4(3)
C33_1 C34_1 H34_1 120.3
C35_1 C34_1 H34_1 120.3
C36_1 C35_1 C34_1 120.2(3)
C36_1 C35_1 H35_1 119.9
C34_1 C35_1 H35_1 119.9
C35_1 C36_1 C31_1 121.3(2)
C35_1 C36_1 H36_1 119.4
C31_1 C36_1 H36_1 119.4
C21_2 Si1_2 C31_2 111.48(9)
C21_2 Si1_2 C1_2 112.96(9)
C31_2 Si1_2 C1_2 110.24(10)
C21_2 Si1_2 H1SI_2 109.5(11)
C31_2 Si1_2 H1SI_2 105.7(11)
C1_2 Si1_2 H1SI_2 106.6(11)
C7_2 N1_2 C6_2 118.34(19)
C3_2 C1_2 C2_2 111.95(17)
C3_2 C1_2 Si1_2 113.69(14)
C2_2 C1_2 Si1_2 111.75(16)
C3_2 C1_2 H1_2 106.3
C2_2 C1_2 H1_2 106.3
Si1_2 C1_2 H1_2 106.3
C1_2 C2_2 H2A_2 109.5
C1_2 C2_2 H2B_2 109.5
H2A_2 C2_2 H2B_2 109.5
C1_2 C2_2 H2C_2 109.5
H2A_2 C2_2 H2C_2 109.5
H2B_2 C2_2 H2C_2 109.5
C7_2 C3_2 C4_2 115.4(2)
C7_2 C3_2 C1_2 120.7(2)
C4_2 C3_2 C1_2 123.8(2)
C5_2 C4_2 C3_2 120.9(2)
C5_2 C4_2 H4_2 119.6
C3_2 C4_2 H4_2 119.6
C4_2 C5_2 C6_2 119.0(2)
C4_2 C5_2 H5_2 120.5
C6_2 C5_2 H5_2 120.5
N1_2 C6_2 N2_2 114.3(3)
N1_2 C6_2 C5_2 121.0(2)
N2_2 C6_2 C5_2 124.7(3)
N1_2 C6_2 N2A_2 122.9(8)
C5_2 C6_2 N2A_2 116.0(8)
N1_2 C7_2 C3_2 125.4(2)
N1_2 C7_2 H7_2 117.3
C3_2 C7_2 H7_2 117.3
C6_2 N2_2 C8_2 119.7(4)
C6_2 N2_2 C10_2 119.4(5)
C8_2 N2_2 C10_2 112.6(5)
C11_2 O1_2 C9_2 109.1(4)
N2_2 C8_2 C9_2 109.1(4)
N2_2 C8_2 H8A_2 109.9
C9_2 C8_2 H8A_2 109.9
N2_2 C8_2 H8B_2 109.9
C9_2 C8_2 H8B_2 109.9
H8A_2 C8_2 H8B_2 108.3
O1_2 C9_2 C8_2 111.1(3)
O1_2 C9_2 H9A_2 109.4
C8_2 C9_2 H9A_2 109.4
O1_2 C9_2 H9B_2 109.4
C8_2 C9_2 H9B_2 109.4
H9A_2 C9_2 H9B_2 108.0
N2_2 C10_2 C11_2 109.5(4)
N2_2 C10_2 H10A_2 109.8
C11_2 C10_2 H10A_2 109.8
N2_2 C10_2 H10B_2 109.8
C11_2 C10_2 H10B_2 109.8
H10A_2 C10_2 H10B_2 108.2
O1_2 C11_2 C10_2 111.7(4)
O1_2 C11_2 H11A_2 109.3
C10_2 C11_2 H11A_2 109.3
O1_2 C11_2 H11B_2 109.3
C10_2 C11_2 H11B_2 109.3
H11A_2 C11_2 H11B_2 107.9
C6_2 N2A_2 C8A_2 115.7(15)
C6_2 N2A_2 C10A_2 127.1(17)
C8A_2 N2A_2 C10A_2 108.3(15)
C11A_2 O1A_2 C9A_2 109.3(17)
C9A_2 C8A_2 N2A_2 109.2(16)
C9A_2 C8A_2 H8C_2 109.8
N2A_2 C8A_2 H8C_2 109.8
C9A_2 C8A_2 H8D_2 109.8
N2A_2 C8A_2 H8D_2 109.8
H8C_2 C8A_2 H8D_2 108.3
O1A_2 C9A_2 C8A_2 110.5(16)
O1A_2 C9A_2 H9AA_2 109.5
C8A_2 C9A_2 H9AA_2 109.5
O1A_2 C9A_2 H9AB_2 109.5
C8A_2 C9A_2 H9AB_2 109.5
H9AA_2 C9A_2 H9AB_2 108.1
N2A_2 C10A_2 C11A_2 110.9(15)
N2A_2 C10A_2 H10C_2 109.5
C11A_2 C10A_2 H10C_2 109.5
N2A_2 C10A_2 H10D_2 109.5
C11A_2 C10A_2 H10D_2 109.5
H10C_2 C10A_2 H10D_2 108.0
O1A_2 C11A_2 C10A_2 110.1(17)
O1A_2 C11A_2 H11C_2 109.6
C10A_2 C11A_2 H11C_2 109.6
O1A_2 C11A_2 H11D_2 109.6
C10A_2 C11A_2 H11D_2 109.6
H11C_2 C11A_2 H11D_2 108.1
C26_2 C21_2 C22_2 117.6(2)
C26_2 C21_2 Si1_2 120.08(17)
C22_2 C21_2 Si1_2 122.31(17)
C23_2 C22_2 C21_2 121.2(2)
C23_2 C22_2 H22_2 119.4
C21_2 C22_2 H22_2 119.4
C24_2 C23_2 C22_2 119.9(2)
C24_2 C23_2 H23_2 120.1
C22_2 C23_2 H23_2 120.1
C23_2 C24_2 C25_2 120.1(2)
C23_2 C24_2 H24_2 119.9
C25_2 C24_2 H24_2 119.9
C26_2 C25_2 C24_2 120.0(2)
C26_2 C25_2 H25_2 120.0
C24_2 C25_2 H25_2 120.0
C25_2 C26_2 C21_2 121.2(2)
C25_2 C26_2 H26_2 119.4
C21_2 C26_2 H26_2 119.4
C36_2 C31_2 C32_2 117.9(2)
C36_2 C31_2 Si1_2 119.31(19)
C32_2 C31_2 Si1_2 122.69(16)
C33_2 C32_2 C31_2 121.1(2)
C33_2 C32_2 H32_2 119.4
C31_2 C32_2 H32_2 119.4
C34_2 C33_2 C32_2 119.5(2)
C34_2 C33_2 H33_2 120.3
C32_2 C33_2 H33_2 120.3
C35_2 C34_2 C33_2 120.5(2)
C35_2 C34_2 H34_2 119.7
C33_2 C34_2 H34_2 119.7
C34_2 C35_2 C36_2 120.1(2)
C34_2 C35_2 H35_2 119.9
C36_2 C35_2 H35_2 119.9
C35_2 C36_2 C31_2 120.9(3)
C35_2 C36_2 H36_2 119.6
C31_2 C36_2 H36_2 119.6

loop_
_geom_bond_atom_site_label_1
_geom_bond_atom_site_label_2
_geom_bond_distance
Si1_1 C31_1 1.870(2)
Si1_1 C21_1 1.875(2)
Si1_1 C1_1 1.898(3)
Si1_1 H1SI_1 1.39(2)
N1_1 C6_1 1.337(3)
N1_1 C7_1 1.347(3)
C1_1 C3_1 1.509(3)
C1_1 C2_1 1.512(4)
C1_1 H1_1 1.0000
C2_1 H2A_1 0.9800
C2_1 H2B_1 0.9800
C2_1 H2C_1 0.9800
C3_1 C7_1 1.386(4)
C3_1 C4_1 1.402(3)
C4_1 C5_1 1.369(3)
C4_1 H4_1 0.9500
C5_1 C6_1 1.414(3)
C5_1 H5_1 0.9500
C6_1 N2_1 1.382(3)
C7_1 H7_1 0.9500
N2_1 C8_1 1.463(3)
N2_1 C10_1 1.464(3)
O1_1 C11_1 1.423(4)
O1_1 C9_1 1.423(3)
C8_1 C9_1 1.510(4)
C8_1 H8A_1 0.9900
C8_1 H8B_1 0.9900
C9_1 H9A_1 0.9900
C9_1 H9B_1 0.9900
C10_1 C11_1 1.505(3)
C10_1 H10A_1 0.9900
C10_1 H10B_1 0.9900
C11_1 H11A_1 0.9900
C11_1 H11B_1 0.9900
C21_1 C26_1 1.400(4)
C21_1 C22_1 1.404(3)
C22_1 C23_1 1.388(4)
C22_1 H22_1 0.9500
C23_1 C24_1 1.377(4)
C23_1 H23_1 0.9500
C24_1 C25_1 1.392(4)
C24_1 H24_1 0.9500
C25_1 C26_1 1.389(4)
C25_1 H25_1 0.9500
C26_1 H26_1 0.9500
C31_1 C32_1 1.391(3)
C31_1 C36_1 1.397(3)
C32_1 C33_1 1.387(3)
C32_1 H32_1 0.9500
C33_1 C34_1 1.377(4)
C33_1 H33_1 0.9500
C34_1 C35_1 1.389(4)
C34_1 H34_1 0.9500
C35_1 C36_1 1.381(4)
C35_1 H35_1 0.9500
C36_1 H36_1 0.9500
Si1_2 C21_2 1.871(2)
Si1_2 C31_2 1.874(2)
Si1_2 C1_2 1.894(2)
Si1_2 H1SI_2 1.40(2)
N1_2 C7_2 1.337(3)
N1_2 C6_2 1.343(3)
C1_2 C3_2 1.508(3)
C1_2 C2_2 1.539(3)
C1_2 H1_2 1.0000
C2_2 H2A_2 0.9800
C2_2 H2B_2 0.9800
C2_2 H2C_2 0.9800
C3_2 C7_2 1.383(3)
C3_2 C4_2 1.403(3)
C4_2 C5_2 1.374(3)
C4_2 H4_2 0.9500
C5_2 C6_2 1.408(3)
C5_2 H5_2 0.9500
C6_2 N2_2 1.369(6)
C6_2 N2A_2 1.451(16)
C7_2 H7_2 0.9500
N2_2 C8_2 1.458(6)
N2_2 C10_2 1.465(6)
O1_2 C11_2 1.427(5)
O1_2 C9_2 1.435(5)
C8_2 C9_2 1.506(5)
C8_2 H8A_2 0.9900
C8_2 H8B_2 0.9900
C9_2 H9A_2 0.9900
C9_2 H9B_2 0.9900
C10_2 C11_2 1.518(5)
C10_2 H10A_2 0.9900
C10_2 H10B_2 0.9900
C11_2 H11A_2 0.9900
C11_2 H11B_2 0.9900
N2A_2 C8A_2 1.50(2)
N2A_2 C10A_2 1.499(19)
O1A_2 C11A_2 1.400(19)
O1A_2 C9A_2 1.445(17)
C8A_2 C9A_2 1.483(18)
C8A_2 H8C_2 0.9900
C8A_2 H8D_2 0.9900
C9A_2 H9AA_2 0.9900
C9A_2 H9AB_2 0.9900
C10A_2 C11A_2 1.506(17)
C10A_2 H10C_2 0.9900
C10A_2 H10D_2 0.9900
C11A_2 H11C_2 0.9900
C11A_2 H11D_2 0.9900
C21_2 C26_2 1.399(3)
C21_2 C22_2 1.402(3)
C22_2 C23_2 1.385(3)
C22_2 H22_2 0.9500
C23_2 C24_2 1.379(4)
C23_2 H23_2 0.9500
C24_2 C25_2 1.386(4)
C24_2 H24_2 0.9500
C25_2 C26_2 1.379(4)
C25_2 H25_2 0.9500
C26_2 H26_2 0.9500
C31_2 C36_2 1.398(3)
C31_2 C32_2 1.400(3)
C32_2 C33_2 1.393(3)
C32_2 H32_2 0.9500
C33_2 C34_2 1.385(4)
C33_2 H33_2 0.9500
C34_2 C35_2 1.373(4)
C34_2 H34_2 0.9500
C35_2 C36_2 1.392(4)
C35_2 H35_2 0.9500
C36_2 H36_2 0.9500
